data_2224765
loop_
_publ_author_name
'bin Shawkataly, Omar'
'Khan, Imthyaz Ahmed'
'Yeap, Chin Sing'
'Fun, Hoong-Kun'

_publ_section_title
'[\m-Bis(diphenylarsino)methane-1:2\k^2^<i>As</i>:<i>As</i>']nonacarbonyl-1\k^3^<i>C</i>,2\k^3^<i>C</i>,3\k^3^<i>C</i>-[tris(4-methylphenyl)phosphine-3\k<i>P</i>]-<i>triangulo</i>-triruthenium(0)'
_journal_coeditor_code SJ2681
_journal_issue 1
_journal_name_full 'Acta Crystallographica Section E'
_journal_page_first m36
_journal_page_last m37
_journal_paper_doi 10.1107/S1600536809049940
_journal_volume 66
_journal_year 2010
_chemical_formula_iupac '[Ru3 (C25 H22 As2) (C21 H21 P) (C O)9]'
_chemical_formula_moiety 'C55 H43 As2 O9 P Ru3'
_chemical_formula_sum 'C55 H43 As2 O9 P Ru3'
_chemical_formula_weight 1331.91
_chemical_name_systematic
;
[\m-Bis(diphenylarsino)methane-1:2\k^2^<i>As</i>:<i>As</i>']nonacarbonyl-
1\k^3^<i>C</i>,2\k^3^<i>C</i>,3\k^3^<i>C</i>-[tris(4-methylphenyl)phosphine-
3\k<i>P</i>]-<i>triangulo</i>-triruthenium(0)
;
_space_group_IT_number 14
_symmetry_cell_setting monoclinic
_symmetry_space_group_name_Hall '-P 2ybc'
_symmetry_space_group_name_H-M 'P 1 21/c 1'
_atom_sites_solution_hydrogens geom
_atom_sites_solution_primary direct
_atom_sites_solution_secondary difmap
_audit_creation_method SHELXL-97
_cell_angle_alpha 90.00
_cell_angle_beta 98.6800(10)
_cell_angle_gamma 90.00
_cell_formula_units_Z 4
_cell_length_a 16.2585(2)
_cell_length_b 16.9247(2)
_cell_length_c 19.6900(2)
_cell_measurement_reflns_used 9940
_cell_measurement_temperature 296(2)
_cell_measurement_theta_max 25.98
_cell_measurement_theta_min 2.28
_cell_volume 5356.05(11)
_computing_cell_refinement 'SAINT (Bruker, 2005)'
_computing_data_collection 'APEX2 (Bruker, 2005)'
_computing_data_reduction 'SAINT (Bruker, 2005)'
_computing_molecular_graphics 'SHELXTL (Sheldrick, 2008)'
_computing_publication_material
;
SHELXTL (Sheldrick, 2008) and PLATON (Spek, 2009)
;
_computing_structure_refinement 'SHELXTL (Sheldrick, 2008)'
_computing_structure_solution 'SHELXTL (Sheldrick, 2008)'
_diffrn_ambient_temperature 296(2)
_diffrn_measured_fraction_theta_full 0.995
_diffrn_measured_fraction_theta_max 0.995
_diffrn_measurement_device_type
;
Bruker SMART APEXII CCD area-detector
;
_diffrn_measurement_method '\f and \w scans'
_diffrn_radiation_monochromator graphite
_diffrn_radiation_source 'fine-focus sealed tube'
_diffrn_radiation_type MoK\a
_diffrn_radiation_wavelength 0.71073
_diffrn_reflns_av_R_equivalents 0.0629
_diffrn_reflns_av_sigmaI/netI 0.0738
_diffrn_reflns_limit_h_max 22
_diffrn_reflns_limit_h_min -22
_diffrn_reflns_limit_k_max 23
_diffrn_reflns_limit_k_min -18
_diffrn_reflns_limit_l_max 27
_diffrn_reflns_limit_l_min -27
_diffrn_reflns_number 63277
_diffrn_reflns_theta_full 30.12
_diffrn_reflns_theta_max 30.12
_diffrn_reflns_theta_min 1.59
_diffrn_standards_number 0
_exptl_absorpt_coefficient_mu 2.145
_exptl_absorpt_correction_T_max 0.9326
_exptl_absorpt_correction_T_min 0.6651
_exptl_absorpt_correction_type multi-scan
_exptl_absorpt_process_details '(<i>SADABS</i>; Bruker, 2005)'
_exptl_crystal_colour red
_exptl_crystal_density_diffrn 1.652
_exptl_crystal_density_method 'not measured'
_exptl_crystal_description plate
_exptl_crystal_F_000 2632
_exptl_crystal_size_max 0.21
_exptl_crystal_size_mid 0.21
_exptl_crystal_size_min 0.03
_refine_diff_density_max 0.600
_refine_diff_density_min -0.405
_refine_ls_extinction_method none
_refine_ls_goodness_of_fit_ref 0.997
_refine_ls_hydrogen_treatment constr
_refine_ls_matrix_type full
_refine_ls_number_parameters 634
_refine_ls_number_reflns 15703
_refine_ls_number_restraints 0
_refine_ls_restrained_S_all 0.997
_refine_ls_R_factor_all 0.1048
_refine_ls_R_factor_gt 0.0486
_refine_ls_shift/su_max_lt 0.001
_refine_ls_shift/su_mean 0.000
_refine_ls_structure_factor_coef Fsqd
_refine_ls_weighting_details 'calc w=1/[\s^2^(Fo^2^)+(0.0397P)^2^] where P=(Fo^2^+2Fc^2^)/3'
_refine_ls_weighting_scheme calc
_refine_ls_wR_factor_gt 0.0812
_refine_ls_wR_factor_ref 0.0964
_reflns_number_gt 9536
_reflns_number_total 15703
_reflns_threshold_expression I>2\s(I)
_cod_data_source_file sj2681.cif
_cod_data_source_block I
_cod_depositor_comments
;
The following automatic conversions were performed:
'_symmetry_cell_setting' value 'Monoclinic' changed to 'monoclinic'
according to '/home/saulius/struct/CIF-dictionaries/cif_core.dic'
dictionary named 'cif_core.dic' version 2.4.1 from 2010-06-29.

Automatic conversion script
Id: cif_fix_enum 1527 2010-12-29 10:47:43Z saulius 

The following automatic conversions were performed:

'_symmetry_cell_setting' value 'Monoclinic' changed to 'monoclinic'
according to /home/saulius/struct/CIF-dictionaries/cif_core.dic
dictionary named 'cif_core.dic' version 2.4.1 from 2010-06-29.

Automatic conversion script
Id: cif_fix_values 1715 2011-07-08 13:25:40Z adriana 
;
_cod_original_sg_symbol_H-M 'P 21/c'
_cod_database_code 2224765
_cod_database_fobs_code 2224765

loop_
_symmetry_equiv_pos_as_xyz
'x, y, z'
'-x, y+1/2, -z+1/2'
'-x, -y, -z'
'x, -y-1/2, z-1/2'

loop_
_atom_site_type_symbol
_atom_site_label
_atom_site_fract_x
_atom_site_fract_y
_atom_site_fract_z
_atom_site_U_iso_or_equiv
_atom_site_adp_type
_atom_site_calc_flag
_atom_site_refinement_flags
_atom_site_occupancy
_atom_site_disorder_assembly
_atom_site_disorder_group
Ru Ru1 0.234430(18) 0.082258(18) 0.290394(17) 0.03903(8) Uani d . 1 . .
Ru Ru2 0.095682(17) 0.005658(17) 0.211088(16) 0.03574(8) Uani d . 1 . .
Ru Ru3 0.250620(18) -0.075182(17) 0.238649(17) 0.03759(8) Uani d . 1 . .
As As1 0.16874(2) 0.21116(2) 0.26830(2) 0.03705(10) Uani d . 1 . .
As As2 -0.00352(2) 0.11309(2) 0.21734(2) 0.03700(10) Uani d . 1 . .
P P1 0.38304(6) -0.13329(6) 0.26418(5) 0.0402(2) Uani d . 1 . .
O O1 0.3348(2) 0.10979(19) 0.17289(18) 0.0784(10) Uani d . 1 . .
O O2 0.3831(2) 0.1220(2) 0.3968(2) 0.0934(12) Uani d . 1 . .
O O3 0.1375(2) 0.05987(18) 0.41083(17) 0.0741(10) Uani d . 1 . .
O O4 0.0457(2) -0.08636(18) 0.33265(19) 0.0782(11) Uani d . 1 . .
O O5 -0.0027(2) -0.1159(2) 0.1199(2) 0.0924(12) Uani d . 1 . .
O O6 0.1513(2) 0.09138(18) 0.08889(17) 0.0699(9) Uani d . 1 . .
O O7 0.2824(2) -0.0409(2) 0.09116(17) 0.0756(10) Uani d . 1 . .
O O8 0.1550(2) -0.22473(19) 0.19949(19) 0.0814(11) Uani d . 1 . .
O O9 0.2461(2) -0.08632(17) 0.39289(17) 0.0697(9) Uani d . 1 . .
C C1 0.1912(2) 0.2681(2) 0.1877(2) 0.0445(10) Uani d . 1 . .
C C2 0.2732(3) 0.2890(3) 0.1858(3) 0.0652(13) Uani d . 1 . .
H H2A 0.3141 0.2753 0.2221 0.078 Uiso calc R 1 . .
C C3 0.2948(4) 0.3300(3) 0.1304(3) 0.0791(16) Uani d . 1 . .
H H3A 0.3500 0.3436 0.1296 0.095 Uiso calc R 1 . .
C C4 0.2357(4) 0.3504(3) 0.0775(3) 0.0845(18) Uani d . 1 . .
H H4A 0.2504 0.3785 0.0406 0.101 Uiso calc R 1 . .
C C5 0.1538(4) 0.3297(3) 0.0780(3) 0.0817(16) Uani d . 1 . .
H H5A 0.1132 0.3430 0.0412 0.098 Uiso calc R 1 . .
C C6 0.1326(3) 0.2889(3) 0.1338(2) 0.0616(12) Uani d . 1 . .
H H6A 0.0773 0.2755 0.1345 0.074 Uiso calc R 1 . .
C C7 0.1927(2) 0.2926(2) 0.3382(2) 0.0405(9) Uani d . 1 . .
C C8 0.2062(3) 0.2709(2) 0.4064(2) 0.0538(11) Uani d . 1 . .
H H8A 0.2058 0.2176 0.4177 0.065 Uiso calc R 1 . .
C C9 0.2204(3) 0.3265(3) 0.4583(2) 0.0671(14) Uani d . 1 . .
H H9A 0.2289 0.3107 0.5041 0.081 Uiso calc R 1 . .
C C10 0.2217(3) 0.4046(3) 0.4418(3) 0.0668(14) Uani d . 1 . .
H H10A 0.2314 0.4425 0.4763 0.080 Uiso calc R 1 . .
C C11 0.2086(3) 0.4272(3) 0.3744(3) 0.0675(14) Uani d . 1 . .
H H11A 0.2099 0.4806 0.3634 0.081 Uiso calc R 1 . .
C C12 0.1936(3) 0.3718(2) 0.3225(2) 0.0578(12) Uani d . 1 . .
H H12A 0.1841 0.3881 0.2769 0.069 Uiso calc R 1 . .
C C13 0.0474(2) 0.2089(2) 0.2622(2) 0.0416(9) Uani d . 1 . .
H H13A 0.0243 0.2548 0.2367 0.050 Uiso calc R 1 . .
H H13B 0.0330 0.2123 0.3082 0.050 Uiso calc R 1 . .
C C14 -0.0632(2) 0.1517(2) 0.1305(2) 0.0448(10) Uani d . 1 . .
C C15 -0.0724(3) 0.1023(3) 0.0737(3) 0.0661(13) Uani d . 1 . .
H H15A -0.0508 0.0513 0.0779 0.079 Uiso calc R 1 . .
C C16 -0.1131(4) 0.1278(4) 0.0115(3) 0.0925(19) Uani d . 1 . .
H H16A -0.1193 0.0936 -0.0259 0.111 Uiso calc R 1 . .
C C17 -0.1448(4) 0.2033(4) 0.0036(3) 0.0920(19) Uani d . 1 . .
H H17A -0.1715 0.2206 -0.0390 0.110 Uiso calc R 1 . .
C C18 -0.1363(3) 0.2525(3) 0.0599(3) 0.0763(15) Uani d . 1 . .
H H18A -0.1572 0.3037 0.0554 0.092 Uiso calc R 1 . .
C C19 -0.0973(3) 0.2266(3) 0.1227(2) 0.0560(11) Uani d . 1 . .
H H19A -0.0937 0.2599 0.1605 0.067 Uiso calc R 1 . .
C C20 -0.0938(2) 0.0935(2) 0.2700(2) 0.0501(11) Uani d . 1 . .
C C21 -0.1754(3) 0.0953(3) 0.2391(3) 0.0676(14) Uani d . 1 . .
H H21A -0.1886 0.1111 0.1935 0.081 Uiso calc R 1 . .
C C22 -0.2379(3) 0.0736(4) 0.2756(4) 0.095(2) Uani d . 1 . .
H H22A -0.2931 0.0742 0.2545 0.114 Uiso calc R 1 . .
C C23 -0.2189(4) 0.0514(4) 0.3419(4) 0.113(3) Uani d . 1 . .
H H23A -0.2612 0.0352 0.3657 0.136 Uiso calc R 1 . .
C C24 -0.1385(4) 0.0523(4) 0.3747(4) 0.123(3) Uani d . 1 . .
H H24A -0.1261 0.0390 0.4209 0.148 Uiso calc R 1 . .
C C25 -0.0748(3) 0.0737(3) 0.3370(3) 0.0853(18) Uani d . 1 . .
H H25A -0.0197 0.0743 0.3583 0.102 Uiso calc R 1 . .
C C26 0.3884(2) -0.2298(2) 0.3075(2) 0.0416(9) Uani d . 1 . .
C C27 0.3279(2) -0.2538(2) 0.3465(2) 0.0529(11) Uani d . 1 . .
H H27A 0.2810 -0.2226 0.3474 0.064 Uiso calc R 1 . .
C C28 0.3370(3) -0.3233(2) 0.3841(2) 0.0581(12) Uani d . 1 . .
H H28A 0.2967 -0.3370 0.4108 0.070 Uiso calc R 1 . .
C C29 0.4040(3) -0.3724(2) 0.3827(2) 0.0545(11) Uani d . 1 . .
C C30 0.4632(3) -0.3498(2) 0.3433(2) 0.0584(12) Uani d . 1 . .
H H30A 0.5088 -0.3825 0.3412 0.070 Uiso calc R 1 . .
C C31 0.4564(3) -0.2794(2) 0.3066(2) 0.0520(11) Uani d . 1 . .
H H31A 0.4979 -0.2652 0.2812 0.062 Uiso calc R 1 . .
C C32 0.4366(2) -0.1552(2) 0.1903(2) 0.0434(9) Uani d . 1 . .
C C33 0.3920(3) -0.1915(2) 0.1337(2) 0.0546(11) Uani d . 1 . .
H H33A 0.3360 -0.2028 0.1333 0.066 Uiso calc R 1 . .
C C34 0.4297(3) -0.2114(3) 0.0773(2) 0.0644(13) Uani d . 1 . .
H H34A 0.3983 -0.2353 0.0394 0.077 Uiso calc R 1 . .
C C35 0.5131(3) -0.1962(3) 0.0764(2) 0.0579(12) Uani d . 1 . .
C C36 0.5573(3) -0.1617(3) 0.1335(2) 0.0596(12) Uani d . 1 . .
H H36A 0.6138 -0.1519 0.1344 0.072 Uiso calc R 1 . .
C C37 0.5202(2) -0.1409(2) 0.1898(2) 0.0533(11) Uani d . 1 . .
H H37A 0.5519 -0.1171 0.2276 0.064 Uiso calc R 1 . .
C C38 0.4591(2) -0.0747(2) 0.3211(2) 0.0416(9) Uani d . 1 . .
C C39 0.4872(3) -0.0032(2) 0.2982(2) 0.0546(11) Uani d . 1 . .
H H39A 0.4691 0.0130 0.2533 0.065 Uiso calc R 1 . .
C C40 0.5415(3) 0.0441(3) 0.3412(3) 0.0585(12) Uani d . 1 . .
H H40A 0.5603 0.0911 0.3244 0.070 Uiso calc R 1 . .
C C41 0.5683(3) 0.0229(3) 0.4083(2) 0.0578(12) Uani d . 1 . .
C C42 0.5398(3) -0.0477(3) 0.4309(2) 0.0592(12) Uani d . 1 . .
H H42A 0.5572 -0.0635 0.4760 0.071 Uiso calc R 1 . .
C C43 0.4858(2) -0.0957(2) 0.3878(2) 0.0491(11) Uani d . 1 . .
H H43A 0.4675 -0.1429 0.4045 0.059 Uiso calc R 1 . .
C C44 0.2951(3) 0.0928(2) 0.2144(2) 0.0522(11) Uani d . 1 . .
C C45 0.3291(3) 0.1071(3) 0.3549(3) 0.0582(12) Uani d . 1 . .
C C46 0.1713(3) 0.0653(2) 0.3637(2) 0.0518(11) Uani d . 1 . .
C C47 0.0670(2) -0.0503(2) 0.2894(2) 0.0499(11) Uani d . 1 . .
C C48 0.0325(2) -0.0683(3) 0.1537(2) 0.0525(11) Uani d . 1 . .
C C49 0.1344(2) 0.0597(2) 0.1357(2) 0.0475(10) Uani d . 1 . .
C C50 0.2690(3) -0.0515(2) 0.1462(2) 0.0494(10) Uani d . 1 . .
C C51 0.1925(2) -0.1692(3) 0.2141(2) 0.0505(11) Uani d . 1 . .
C C52 0.2446(3) -0.0733(2) 0.3344(2) 0.0505(11) Uani d . 1 . .
C C53 0.4136(3) -0.4481(3) 0.4251(3) 0.0830(16) Uani d . 1 . .
H H53A 0.4712 -0.4558 0.4433 0.124 Uiso calc R 1 . .
H H53B 0.3940 -0.4921 0.3964 0.124 Uiso calc R 1 . .
H H53C 0.3818 -0.4439 0.4622 0.124 Uiso calc R 1 . .
C C54 0.5545(3) -0.2172(3) 0.0149(2) 0.0850(18) Uani d . 1 . .
H H54A 0.6021 -0.2500 0.0294 0.127 Uiso calc R 1 . .
H H54B 0.5718 -0.1698 -0.0056 0.127 Uiso calc R 1 . .
H H54C 0.5157 -0.2452 -0.0182 0.127 Uiso calc R 1 . .
C C55 0.6253(3) 0.0748(3) 0.4567(3) 0.095(2) Uani d . 1 . .
H H55A 0.6557 0.1092 0.4307 0.142 Uiso calc R 1 . .
H H55B 0.6635 0.0424 0.4865 0.142 Uiso calc R 1 . .
H H55C 0.5928 0.1059 0.4837 0.142 Uiso calc R 1 . .

loop_
_atom_site_aniso_label
_atom_site_aniso_U_11
_atom_site_aniso_U_22
_atom_site_aniso_U_33
_atom_site_aniso_U_12
_atom_site_aniso_U_13
_atom_site_aniso_U_23
Ru1 0.03420(15) 0.03399(18) 0.04736(19) -0.00229(13) 0.00114(15) -0.00603(15)
Ru2 0.02854(13) 0.03101(17) 0.04748(18) -0.00082(12) 0.00511(13) -0.00357(14)
Ru3 0.03213(15) 0.03246(17) 0.04644(19) 0.00260(12) 0.00032(14) -0.00174(14)
As1 0.0377(2) 0.0325(2) 0.0409(2) -0.00439(16) 0.00575(18) -0.00314(17)
As2 0.03049(18) 0.0332(2) 0.0480(2) 0.00017(16) 0.00820(18) -0.00228(18)
P1 0.0329(5) 0.0406(6) 0.0455(6) 0.0030(4) 0.0012(5) 0.0006(5)
O1 0.072(2) 0.079(2) 0.093(3) -0.0106(18) 0.041(2) -0.008(2)
O2 0.070(2) 0.104(3) 0.093(3) 0.004(2) -0.031(2) -0.038(2)
O3 0.093(3) 0.068(2) 0.066(2) -0.0084(18) 0.028(2) -0.0057(17)
O4 0.085(2) 0.064(2) 0.091(3) -0.0072(18) 0.031(2) 0.0289(19)
O5 0.074(2) 0.076(3) 0.120(3) -0.017(2) -0.006(2) -0.046(2)
O6 0.074(2) 0.075(2) 0.064(2) 0.0058(17) 0.0215(19) 0.0193(18)
O7 0.097(3) 0.076(2) 0.057(2) 0.0244(19) 0.020(2) 0.0140(18)
O8 0.079(2) 0.048(2) 0.109(3) -0.0221(18) -0.014(2) -0.005(2)
O9 0.099(3) 0.056(2) 0.053(2) 0.0103(17) 0.008(2) 0.0068(16)
C1 0.050(2) 0.033(2) 0.051(3) -0.0051(18) 0.012(2) -0.0029(19)
C2 0.060(3) 0.072(3) 0.065(3) -0.016(2) 0.014(3) 0.006(3)
C3 0.086(4) 0.078(4) 0.079(4) -0.027(3) 0.034(4) 0.002(3)
C4 0.122(5) 0.074(4) 0.065(4) -0.022(4) 0.039(4) 0.007(3)
C5 0.114(5) 0.069(4) 0.059(3) 0.005(3) 0.001(3) 0.017(3)
C6 0.060(3) 0.062(3) 0.062(3) -0.001(2) 0.007(3) 0.011(3)
C7 0.043(2) 0.032(2) 0.045(2) -0.0035(17) 0.0051(19) -0.0045(18)
C8 0.076(3) 0.035(2) 0.049(3) -0.006(2) 0.006(2) -0.005(2)
C9 0.104(4) 0.054(3) 0.044(3) -0.008(3) 0.014(3) -0.012(2)
C10 0.088(4) 0.055(3) 0.060(3) -0.014(3) 0.016(3) -0.023(3)
C11 0.099(4) 0.037(3) 0.067(3) -0.011(2) 0.016(3) -0.007(2)
C12 0.079(3) 0.040(3) 0.054(3) -0.003(2) 0.007(3) -0.004(2)
C13 0.0393(19) 0.039(2) 0.047(2) 0.0029(16) 0.0079(19) -0.0054(18)
C14 0.0347(19) 0.050(3) 0.049(2) 0.0002(18) 0.0025(19) -0.001(2)
C15 0.061(3) 0.070(3) 0.062(3) 0.019(2) -0.009(3) -0.016(3)
C16 0.090(4) 0.123(5) 0.057(3) 0.032(4) -0.014(3) -0.028(4)
C17 0.092(4) 0.116(5) 0.062(4) 0.035(4) -0.006(3) 0.006(4)
C18 0.074(3) 0.071(4) 0.076(4) 0.020(3) -0.013(3) 0.010(3)
C19 0.055(3) 0.048(3) 0.062(3) 0.008(2) -0.002(2) -0.006(2)
C20 0.044(2) 0.041(2) 0.070(3) 0.0045(18) 0.023(2) 0.004(2)
C21 0.042(2) 0.067(3) 0.097(4) -0.006(2) 0.024(3) -0.005(3)
C22 0.047(3) 0.115(5) 0.128(6) -0.013(3) 0.029(4) -0.005(4)
C23 0.088(5) 0.119(5) 0.151(7) 0.018(4) 0.077(5) 0.040(5)
C24 0.099(5) 0.164(7) 0.120(6) 0.044(5) 0.060(5) 0.069(5)
C25 0.057(3) 0.122(5) 0.082(4) 0.021(3) 0.027(3) 0.033(3)
C26 0.040(2) 0.034(2) 0.048(2) 0.0044(16) -0.0027(19) -0.0037(18)
C27 0.039(2) 0.044(3) 0.074(3) 0.0042(19) 0.004(2) 0.010(2)
C28 0.047(2) 0.046(3) 0.079(3) -0.004(2) 0.004(2) 0.012(2)
C29 0.058(3) 0.036(2) 0.064(3) -0.004(2) -0.010(2) 0.001(2)
C30 0.059(3) 0.046(3) 0.066(3) 0.022(2) -0.002(2) -0.003(2)
C31 0.049(2) 0.053(3) 0.054(3) 0.010(2) 0.008(2) 0.000(2)
C32 0.044(2) 0.042(2) 0.042(2) 0.0084(18) 0.0006(19) 0.0015(19)
C33 0.048(2) 0.054(3) 0.060(3) 0.008(2) 0.000(2) -0.005(2)
C34 0.073(3) 0.061(3) 0.056(3) 0.015(2) -0.002(3) -0.011(2)
C35 0.066(3) 0.059(3) 0.049(3) 0.023(2) 0.007(2) 0.007(2)
C36 0.050(2) 0.073(3) 0.056(3) 0.012(2) 0.009(2) 0.004(3)
C37 0.045(2) 0.063(3) 0.050(3) 0.006(2) 0.002(2) -0.001(2)
C38 0.0327(18) 0.044(2) 0.049(2) 0.0033(16) 0.0085(18) -0.0028(19)
C39 0.046(2) 0.056(3) 0.059(3) -0.008(2) 0.002(2) 0.000(2)
C40 0.044(2) 0.057(3) 0.076(3) -0.014(2) 0.013(2) -0.010(3)
C41 0.041(2) 0.074(3) 0.061(3) 0.000(2) 0.012(2) -0.024(3)
C42 0.058(3) 0.073(3) 0.045(3) 0.007(2) 0.002(2) -0.012(2)
C43 0.050(2) 0.053(3) 0.046(2) 0.005(2) 0.012(2) -0.002(2)
C44 0.043(2) 0.049(3) 0.063(3) -0.0051(19) 0.003(2) -0.013(2)
C45 0.047(2) 0.057(3) 0.067(3) 0.002(2) -0.003(2) -0.016(2)
C46 0.058(3) 0.040(3) 0.056(3) -0.0021(19) 0.005(2) -0.004(2)
C47 0.042(2) 0.038(2) 0.070(3) 0.0010(18) 0.008(2) 0.000(2)
C48 0.040(2) 0.047(3) 0.069(3) 0.0006(19) 0.005(2) -0.010(2)
C49 0.040(2) 0.046(3) 0.057(3) 0.0082(18) 0.006(2) -0.005(2)
C50 0.047(2) 0.042(2) 0.056(3) 0.0095(19) -0.001(2) -0.002(2)
C51 0.042(2) 0.043(3) 0.064(3) 0.0014(19) -0.003(2) 0.004(2)
C52 0.050(2) 0.049(3) 0.052(3) 0.0040(19) 0.005(2) -0.005(2)
C53 0.092(4) 0.047(3) 0.104(4) -0.001(3) -0.003(4) 0.017(3)
C54 0.103(4) 0.103(4) 0.052(3) 0.046(3) 0.020(3) 0.009(3)
C55 0.073(4) 0.121(5) 0.092(4) -0.037(3) 0.017(3) -0.057(4)

loop_
_atom_type_symbol
_atom_type_description
_atom_type_scat_dispersion_real
_atom_type_scat_dispersion_imag
_atom_type_scat_source
C C 0.0033 0.0016 'International Tables Vol C Tables 4.2.6.8 and 6.1.1.4'
H H 0.0000 0.0000 'International Tables Vol C Tables 4.2.6.8 and 6.1.1.4'
O O 0.0106 0.0060 'International Tables Vol C Tables 4.2.6.8 and 6.1.1.4'
P P 0.1023 0.0942 'International Tables Vol C Tables 4.2.6.8 and 6.1.1.4'
As As 0.0499 2.0058 'International Tables Vol C Tables 4.2.6.8 and 6.1.1.4'
Ru Ru -1.2594 0.8363 'International Tables Vol C Tables 4.2.6.8 and 6.1.1.4'

loop_
_geom_angle_atom_site_label_1
_geom_angle_atom_site_label_2
_geom_angle_atom_site_label_3
_geom_angle_site_symmetry_1
_geom_angle_site_symmetry_3
_geom_angle
_geom_angle_publ_flag
C45 Ru1 C46 . . 90.09(19) ?
C45 Ru1 C44 . . 92.37(18) ?
C46 Ru1 C44 . . 176.30(17) ?
C45 Ru1 As1 . . 102.18(14) ?
C46 Ru1 As1 . . 89.88(12) ?
C44 Ru1 As1 . . 92.30(12) ?
C45 Ru1 Ru2 . . 164.91(15) ?
C46 Ru1 Ru2 . . 82.81(13) ?
C44 Ru1 Ru2 . . 94.15(13) ?
As1 Ru1 Ru2 . . 91.150(15) ?
C45 Ru1 Ru3 . . 109.60(13) ?
C46 Ru1 Ru3 . . 102.50(12) ?
C44 Ru1 Ru3 . . 74.06(12) ?
As1 Ru1 Ru3 . . 145.659(18) ?
Ru2 Ru1 Ru3 . . 59.526(10) ?
C48 Ru2 C47 . . 88.73(18) ?
C48 Ru2 C49 . . 93.74(18) ?
C47 Ru2 C49 . . 174.99(17) ?
C48 Ru2 As2 . . 102.71(12) ?
C47 Ru2 As2 . . 94.85(11) ?
C49 Ru2 As2 . . 88.86(11) ?
C48 Ru2 Ru3 . . 100.48(12) ?
C47 Ru2 Ru3 . . 85.69(12) ?
C49 Ru2 Ru3 . . 89.58(11) ?
As2 Ru2 Ru3 . . 156.811(17) ?
C48 Ru2 Ru1 . . 160.83(12) ?
C47 Ru2 Ru1 . . 92.99(13) ?
C49 Ru2 Ru1 . . 83.26(13) ?
As2 Ru2 Ru1 . . 96.175(14) ?
Ru3 Ru2 Ru1 . . 60.675(11) ?
C51 Ru3 C52 . . 99.79(18) ?
C51 Ru3 C50 . . 94.40(18) ?
C52 Ru3 C50 . . 165.73(17) ?
C51 Ru3 P1 . . 96.29(12) ?
C52 Ru3 P1 . . 88.70(13) ?
C50 Ru3 P1 . . 91.23(12) ?
C51 Ru3 Ru2 . . 87.81(12) ?
C52 Ru3 Ru2 . . 90.27(12) ?
C50 Ru3 Ru2 . . 88.79(12) ?
P1 Ru3 Ru2 . . 175.88(3) ?
C51 Ru3 Ru1 . . 143.77(12) ?
C52 Ru3 Ru1 . . 67.23(12) ?
C50 Ru3 Ru1 . . 100.20(12) ?
P1 Ru3 Ru1 . . 116.18(3) ?
Ru2 Ru3 Ru1 . . 59.798(10) ?
C1 As1 C7 . . 100.67(16) ?
C1 As1 C13 . . 105.80(17) ?
C7 As1 C13 . . 98.57(15) ?
C1 As1 Ru1 . . 117.32(11) ?
C7 As1 Ru1 . . 118.18(12) ?
C13 As1 Ru1 . . 113.78(11) ?
C14 As2 C20 . . 102.02(17) ?
C14 As2 C13 . . 103.76(17) ?
C20 As2 C13 . . 101.59(16) ?
C14 As2 Ru2 . . 116.77(11) ?
C20 As2 Ru2 . . 117.12(12) ?
C13 As2 Ru2 . . 113.51(11) ?
C38 P1 C26 . . 102.54(18) ?
C38 P1 C32 . . 103.69(17) ?
C26 P1 C32 . . 101.05(16) ?
C38 P1 Ru3 . . 114.60(12) ?
C26 P1 Ru3 . . 116.66(12) ?
C32 P1 Ru3 . . 116.26(13) ?
C6 C1 C2 . . 118.4(4) ?
C6 C1 As1 . . 124.8(3) ?
C2 C1 As1 . . 116.8(3) ?
C3 C2 C1 . . 120.7(5) ?
C3 C2 H2A . . 119.7 ?
C1 C2 H2A . . 119.7 ?
C4 C3 C2 . . 120.1(5) ?
C4 C3 H3A . . 120.0 ?
C2 C3 H3A . . 120.0 ?
C3 C4 C5 . . 120.4(5) ?
C3 C4 H4A . . 119.8 ?
C5 C4 H4A . . 119.8 ?
C4 C5 C6 . . 119.2(6) ?
C4 C5 H5A . . 120.4 ?
C6 C5 H5A . . 120.4 ?
C1 C6 C5 . . 121.3(5) ?
C1 C6 H6A . . 119.4 ?
C5 C6 H6A . . 119.4 ?
C12 C7 C8 . . 118.3(4) ?
C12 C7 As1 . . 122.6(3) ?
C8 C7 As1 . . 119.1(3) ?
C7 C8 C9 . . 121.6(4) ?
C7 C8 H8A . . 119.2 ?
C9 C8 H8A . . 119.2 ?
C10 C9 C8 . . 119.3(4) ?
C10 C9 H9A . . 120.4 ?
C8 C9 H9A . . 120.4 ?
C9 C10 C11 . . 119.9(4) ?
C9 C10 H10A . . 120.1 ?
C11 C10 H10A . . 120.1 ?
C10 C11 C12 . . 120.9(4) ?
C10 C11 H11A . . 119.6 ?
C12 C11 H11A . . 119.6 ?
C7 C12 C11 . . 120.0(4) ?
C7 C12 H12A . . 120.0 ?
C11 C12 H12A . . 120.0 ?
As1 C13 As2 . . 113.29(16) ?
As1 C13 H13A . . 108.9 ?
As2 C13 H13A . . 108.9 ?
As1 C13 H13B . . 108.9 ?
As2 C13 H13B . . 108.9 ?
H13A C13 H13B . . 107.7 ?
C19 C14 C15 . . 118.0(4) ?
C19 C14 As2 . . 123.0(3) ?
C15 C14 As2 . . 119.0(3) ?
C16 C15 C14 . . 120.6(5) ?
C16 C15 H15A . . 119.7 ?
C14 C15 H15A . . 119.7 ?
C15 C16 C17 . . 121.0(5) ?
C15 C16 H16A . . 119.5 ?
C17 C16 H16A . . 119.5 ?
C16 C17 C18 . . 118.7(5) ?
C16 C17 H17A . . 120.7 ?
C18 C17 H17A . . 120.7 ?
C19 C18 C17 . . 120.5(5) ?
C19 C18 H18A . . 119.8 ?
C17 C18 H18A . . 119.8 ?
C18 C19 C14 . . 121.2(4) ?
C18 C19 H19A . . 119.4 ?
C14 C19 H19A . . 119.4 ?
C25 C20 C21 . . 120.1(4) ?
C25 C20 As2 . . 118.8(3) ?
C21 C20 As2 . . 121.0(4) ?
C20 C21 C22 . . 120.1(5) ?
C20 C21 H21A . . 120.0 ?
C22 C21 H21A . . 120.0 ?
C23 C22 C21 . . 120.0(6) ?
C23 C22 H22A . . 120.0 ?
C21 C22 H22A . . 120.0 ?
C22 C23 C24 . . 121.1(5) ?
C22 C23 H23A . . 119.5 ?
C24 C23 H23A . . 119.5 ?
C23 C24 C25 . . 118.7(6) ?
C23 C24 H24A . . 120.6 ?
C25 C24 H24A . . 120.6 ?
C20 C25 C24 . . 120.0(5) ?
C20 C25 H25A . . 120.0 ?
C24 C25 H25A . . 120.0 ?
C31 C26 C27 . . 117.3(4) ?
C31 C26 P1 . . 120.9(3) ?
C27 C26 P1 . . 121.6(3) ?
C28 C27 C26 . . 120.9(4) ?
C28 C27 H27A . . 119.6 ?
C26 C27 H27A . . 119.6 ?
C29 C28 C27 . . 121.6(4) ?
C29 C28 H28A . . 119.2 ?
C27 C28 H28A . . 119.2 ?
C28 C29 C30 . . 117.8(4) ?
C28 C29 C53 . . 120.9(4) ?
C30 C29 C53 . . 121.2(4) ?
C29 C30 C31 . . 121.5(4) ?
C29 C30 H30A . . 119.2 ?
C31 C30 H30A . . 119.2 ?
C30 C31 C26 . . 120.8(4) ?
C30 C31 H31A . . 119.6 ?
C26 C31 H31A . . 119.6 ?
C33 C32 C37 . . 118.0(4) ?
C33 C32 P1 . . 118.3(3) ?
C37 C32 P1 . . 123.6(3) ?
C32 C33 C34 . . 120.9(4) ?
C32 C33 H33A . . 119.6 ?
C34 C33 H33A . . 119.6 ?
C35 C34 C33 . . 121.1(5) ?
C35 C34 H34A . . 119.4 ?
C33 C34 H34A . . 119.4 ?
C36 C35 C34 . . 117.6(4) ?
C36 C35 C54 . . 121.1(4) ?
C34 C35 C54 . . 121.4(5) ?
C35 C36 C37 . . 121.8(4) ?
C35 C36 H36A . . 119.1 ?
C37 C36 H36A . . 119.1 ?
C32 C37 C36 . . 120.6(4) ?
C32 C37 H37A . . 119.7 ?
C36 C37 H37A . . 119.7 ?
C43 C38 C39 . . 117.8(4) ?
C43 C38 P1 . . 122.3(3) ?
C39 C38 P1 . . 119.8(3) ?
C40 C39 C38 . . 121.0(4) ?
C40 C39 H39A . . 119.5 ?
C38 C39 H39A . . 119.5 ?
C41 C40 C39 . . 121.1(4) ?
C41 C40 H40A . . 119.4 ?
C39 C40 H40A . . 119.4 ?
C40 C41 C42 . . 117.6(4) ?
C40 C41 C55 . . 122.0(5) ?
C42 C41 C55 . . 120.3(5) ?
C41 C42 C43 . . 121.4(4) ?
C41 C42 H42A . . 119.3 ?
C43 C42 H42A . . 119.3 ?
C38 C43 C42 . . 121.0(4) ?
C38 C43 H43A . . 119.5 ?
C42 C43 H43A . . 119.5 ?
O1 C44 Ru1 . . 170.0(4) ?
O2 C45 Ru1 . . 175.8(4) ?
O3 C46 Ru1 . . 174.2(4) ?
O4 C47 Ru2 . . 175.0(4) ?
O5 C48 Ru2 . . 176.5(4) ?
O6 C49 Ru2 . . 174.9(4) ?
O7 C50 Ru3 . . 176.5(4) ?
O8 C51 Ru3 . . 177.7(4) ?
O9 C52 Ru3 . . 167.5(4) ?
C29 C53 H53A . . 109.5 ?
C29 C53 H53B . . 109.5 ?
H53A C53 H53B . . 109.5 ?
C29 C53 H53C . . 109.5 ?
H53A C53 H53C . . 109.5 ?
H53B C53 H53C . . 109.5 ?
C35 C54 H54A . . 109.5 ?
C35 C54 H54B . . 109.5 ?
H54A C54 H54B . . 109.5 ?
C35 C54 H54C . . 109.5 ?
H54A C54 H54C . . 109.5 ?
H54B C54 H54C . . 109.5 ?
C41 C55 H55A . . 109.5 ?
C41 C55 H55B . . 109.5 ?
H55A C55 H55B . . 109.5 ?
C41 C55 H55C . . 109.5 ?
H55A C55 H55C . . 109.5 ?
H55B C55 H55C . . 109.5 ?

loop_
_geom_bond_atom_site_label_1
_geom_bond_atom_site_label_2
_geom_bond_site_symmetry_2
_geom_bond_distance
_geom_bond_publ_flag
Ru1 C45 . 1.890(5) ?
Ru1 C46 . 1.915(4) ?
Ru1 C44 . 1.922(4) ?
Ru1 As1 . 2.4391(5) ?
Ru1 Ru2 . 2.8539(4) ?
Ru1 Ru3 . 2.8790(4) ?
Ru2 C48 . 1.884(5) ?
Ru2 C47 . 1.925(4) ?
Ru2 C49 . 1.929(4) ?
Ru2 As2 . 2.4460(4) ?
Ru2 Ru3 . 2.8460(4) ?
Ru3 C51 . 1.876(5) ?
Ru3 C52 . 1.904(4) ?
Ru3 C50 . 1.931(5) ?
Ru3 P1 . 2.3513(10) ?
As1 C1 . 1.938(4) ?
As1 C7 . 1.946(4) ?
As1 C13 . 1.958(3) ?
As2 C14 . 1.947(4) ?
As2 C20 . 1.948(3) ?
As2 C13 . 1.968(4) ?
P1 C38 . 1.831(4) ?
P1 C26 . 1.839(4) ?
P1 C32 . 1.842(4) ?
O1 C44 . 1.151(5) ?
O2 C45 . 1.138(5) ?
O3 C46 . 1.151(4) ?
O4 C47 . 1.144(5) ?
O5 C48 . 1.141(5) ?
O6 C49 . 1.135(5) ?
O7 C50 . 1.151(5) ?
O8 C51 . 1.134(5) ?
O9 C52 . 1.168(5) ?
C1 C6 . 1.362(6) ?
C1 C2 . 1.385(5) ?
C2 C3 . 1.381(6) ?
C2 H2A . 0.9300 ?
C3 C4 . 1.350(7) ?
C3 H3A . 0.9300 ?
C4 C5 . 1.379(8) ?
C4 H4A . 0.9300 ?
C5 C6 . 1.384(6) ?
C5 H5A . 0.9300 ?
C6 H6A . 0.9300 ?
C7 C12 . 1.376(5) ?
C7 C8 . 1.376(5) ?
C8 C9 . 1.383(6) ?
C8 H8A . 0.9300 ?
C9 C10 . 1.363(6) ?
C9 H9A . 0.9300 ?
C10 C11 . 1.366(6) ?
C10 H10A . 0.9300 ?
C11 C12 . 1.381(6) ?
C11 H11A . 0.9300 ?
C12 H12A . 0.9300 ?
C13 H13A . 0.9700 ?
C13 H13B . 0.9700 ?
C14 C19 . 1.382(5) ?
C14 C15 . 1.386(6) ?
C15 C16 . 1.372(7) ?
C15 H15A . 0.9300 ?
C16 C17 . 1.378(7) ?
C16 H16A . 0.9300 ?
C17 C18 . 1.378(7) ?
C17 H17A . 0.9300 ?
C18 C19 . 1.373(6) ?
C18 H18A . 0.9300 ?
C19 H19A . 0.9300 ?
C20 C25 . 1.352(7) ?
C20 C21 . 1.374(6) ?
C21 C22 . 1.380(6) ?
C21 H21A . 0.9300 ?
C22 C23 . 1.348(9) ?
C22 H22A . 0.9300 ?
C23 C24 . 1.368(10) ?
C23 H23A . 0.9300 ?
C24 C25 . 1.410(7) ?
C24 H24A . 0.9300 ?
C25 H25A . 0.9300 ?
C26 C31 . 1.390(5) ?
C26 C27 . 1.397(5) ?
C27 C28 . 1.386(5) ?
C27 H27A . 0.9300 ?
C28 C29 . 1.374(6) ?
C28 H28A . 0.9300 ?
C29 C30 . 1.379(6) ?
C29 C53 . 1.523(6) ?
C30 C31 . 1.389(5) ?
C30 H30A . 0.9300 ?
C31 H31A . 0.9300 ?
C32 C33 . 1.379(6) ?
C32 C37 . 1.382(5) ?
C33 C34 . 1.389(6) ?
C33 H33A . 0.9300 ?
C34 C35 . 1.383(6) ?
C34 H34A . 0.9300 ?
C35 C36 . 1.370(6) ?
C35 C54 . 1.514(6) ?
C36 C37 . 1.385(5) ?
C36 H36A . 0.9300 ?
C37 H37A . 0.9300 ?
C38 C43 . 1.366(5) ?
C38 C39 . 1.392(5) ?
C39 C40 . 1.383(6) ?
C39 H39A . 0.9300 ?
C40 C41 . 1.374(6) ?
C40 H40A . 0.9300 ?
C41 C42 . 1.379(6) ?
C41 C55 . 1.508(6) ?
C42 C43 . 1.388(6) ?
C42 H42A . 0.9300 ?
C43 H43A . 0.9300 ?
C53 H53A . 0.9600 ?
C53 H53B . 0.9600 ?
C53 H53C . 0.9600 ?
C54 H54A . 0.9600 ?
C54 H54B . 0.9600 ?
C54 H54C . 0.9600 ?
C55 H55A . 0.9600 ?
C55 H55B . 0.9600 ?
C55 H55C . 0.9600 ?

loop_
_geom_hbond_atom_site_label_D
_geom_hbond_atom_site_label_H
_geom_hbond_atom_site_label_A
_geom_hbond_site_symmetry_A
_geom_hbond_distance_DH
_geom_hbond_distance_HA
_geom_hbond_distance_DA
_geom_hbond_angle_DHA
_geom_hbond_publ_flag
C27 H27A O9 . 0.9300 2.5700 3.317(5) 138.00 yes
C54 H54A O2 2_645 0.9600 2.6000 3.306(6) 131.00 yes

loop_
_geom_torsion_atom_site_label_1
_geom_torsion_atom_site_label_2
_geom_torsion_atom_site_label_3
_geom_torsion_atom_site_label_4
_geom_torsion_site_symmetry_1
_geom_torsion_site_symmetry_2
_geom_torsion_site_symmetry_3
_geom_torsion_site_symmetry_4
_geom_torsion
_geom_torsion_publ_flag
C45 Ru1 Ru2 C48 . . . . -58.0(6) ?
C46 Ru1 Ru2 C48 . . . . -120.5(4) ?
C44 Ru1 Ru2 C48 . . . . 57.4(4) ?
As1 Ru1 Ru2 C48 . . . . 149.8(4) ?
Ru3 Ru1 Ru2 C48 . . . . -11.4(4) ?
C45 Ru1 Ru2 C47 . . . . 36.8(5) ?
C46 Ru1 Ru2 C47 . . . . -25.75(17) ?
C44 Ru1 Ru2 C47 . . . . 152.12(17) ?
As1 Ru1 Ru2 C47 . . . . -115.48(11) ?
Ru3 Ru1 Ru2 C47 . . . . 83.36(11) ?
C45 Ru1 Ru2 C49 . . . . -139.9(5) ?
C46 Ru1 Ru2 C49 . . . . 157.58(16) ?
C44 Ru1 Ru2 C49 . . . . -24.55(17) ?
As1 Ru1 Ru2 C49 . . . . 67.84(11) ?
Ru3 Ru1 Ru2 C49 . . . . -93.32(11) ?
C45 Ru1 Ru2 As2 . . . . 132.0(5) ?
C46 Ru1 Ru2 As2 . . . . 69.46(12) ?
C44 Ru1 Ru2 As2 . . . . -112.67(12) ?
As1 Ru1 Ru2 As2 . . . . -20.274(16) ?
Ru3 Ru1 Ru2 As2 . . . . 178.567(15) ?
C45 Ru1 Ru2 Ru3 . . . . -46.6(5) ?
C46 Ru1 Ru2 Ru3 . . . . -109.10(12) ?
C44 Ru1 Ru2 Ru3 . . . . 68.77(12) ?
As1 Ru1 Ru2 Ru3 . . . . 161.159(15) ?
C48 Ru2 Ru3 C51 . . . . -20.78(19) ?
C47 Ru2 Ru3 C51 . . . . 67.13(18) ?
C49 Ru2 Ru3 C51 . . . . -114.50(18) ?
As2 Ru2 Ru3 C51 . . . . 159.38(14) ?
Ru1 Ru2 Ru3 C51 . . . . 163.00(13) ?
C48 Ru2 Ru3 C52 . . . . -120.56(19) ?
C47 Ru2 Ru3 C52 . . . . -32.66(18) ?
C49 Ru2 Ru3 C52 . . . . 145.72(18) ?
As2 Ru2 Ru3 C52 . . . . 59.59(13) ?
Ru1 Ru2 Ru3 C52 . . . . 63.21(13) ?
C48 Ru2 Ru3 C50 . . . . 73.68(18) ?
C47 Ru2 Ru3 C50 . . . . 161.58(18) ?
C49 Ru2 Ru3 C50 . . . . -20.05(18) ?
As2 Ru2 Ru3 C50 . . . . -106.17(13) ?
Ru1 Ru2 Ru3 C50 . . . . -102.55(12) ?
C48 Ru2 Ru3 Ru1 . . . . 176.22(13) ?
C47 Ru2 Ru3 Ru1 . . . . -95.87(13) ?
C49 Ru2 Ru3 Ru1 . . . . 82.50(12) ?
As2 Ru2 Ru3 Ru1 . . . . -3.62(4) ?
C45 Ru1 Ru3 C51 . . . . 138.8(3) ?
C46 Ru1 Ru3 C51 . . . . 44.2(3) ?
C44 Ru1 Ru3 C51 . . . . -134.4(3) ?
As1 Ru1 Ru3 C51 . . . . -64.5(2) ?
Ru2 Ru1 Ru3 C51 . . . . -29.6(2) ?
C45 Ru1 Ru3 C52 . . . . 63.9(2) ?
C46 Ru1 Ru3 C52 . . . . -30.7(2) ?
C44 Ru1 Ru3 C52 . . . . 150.7(2) ?
As1 Ru1 Ru3 C52 . . . . -139.41(14) ?
Ru2 Ru1 Ru3 C52 . . . . -104.50(14) ?
C45 Ru1 Ru3 C50 . . . . -109.03(19) ?
C46 Ru1 Ru3 C50 . . . . 156.34(19) ?
C44 Ru1 Ru3 C50 . . . . -22.24(18) ?
As1 Ru1 Ru3 C50 . . . . 47.64(13) ?
Ru2 Ru1 Ru3 C50 . . . . 82.55(13) ?
C45 Ru1 Ru3 P1 . . . . -12.55(15) ?
C46 Ru1 Ru3 P1 . . . . -107.18(14) ?
C44 Ru1 Ru3 P1 . . . . 74.23(14) ?
As1 Ru1 Ru3 P1 . . . . 144.11(4) ?
Ru2 Ru1 Ru3 P1 . . . . 179.02(3) ?
C45 Ru1 Ru3 Ru2 . . . . 168.42(15) ?
C46 Ru1 Ru3 Ru2 . . . . 73.79(14) ?
C44 Ru1 Ru3 Ru2 . . . . -104.80(14) ?
As1 Ru1 Ru3 Ru2 . . . . -34.91(2) ?
C45 Ru1 As1 C1 . . . . 97.1(2) ?
C46 Ru1 As1 C1 . . . . -172.78(19) ?
C44 Ru1 As1 C1 . . . . 4.23(19) ?
Ru2 Ru1 As1 C1 . . . . -89.97(14) ?
Ru3 Ru1 As1 C1 . . . . -60.41(14) ?
C45 Ru1 As1 C7 . . . . -23.72(18) ?
C46 Ru1 As1 C7 . . . . 66.35(18) ?
C44 Ru1 As1 C7 . . . . -116.65(17) ?
Ru2 Ru1 As1 C7 . . . . 149.15(11) ?
Ru3 Ru1 As1 C7 . . . . 178.72(11) ?
C45 Ru1 As1 C13 . . . . -138.62(18) ?
C46 Ru1 As1 C13 . . . . -48.55(18) ?
C44 Ru1 As1 C13 . . . . 128.46(18) ?
Ru2 Ru1 As1 C13 . . . . 34.26(12) ?
Ru3 Ru1 As1 C13 . . . . 63.83(13) ?
C48 Ru2 As2 C14 . . . . -50.20(18) ?
C47 Ru2 As2 C14 . . . . -139.99(18) ?
C49 Ru2 As2 C14 . . . . 43.38(18) ?
Ru3 Ru2 As2 C14 . . . . 129.64(13) ?
Ru1 Ru2 As2 C14 . . . . 126.47(12) ?
C48 Ru2 As2 C20 . . . . 71.2(2) ?
C47 Ru2 As2 C20 . . . . -18.6(2) ?
C49 Ru2 As2 C20 . . . . 164.7(2) ?
Ru3 Ru2 As2 C20 . . . . -108.99(16) ?
Ru1 Ru2 As2 C20 . . . . -112.17(16) ?
C48 Ru2 As2 C13 . . . . -170.87(18) ?
C47 Ru2 As2 C13 . . . . 99.34(18) ?
C49 Ru2 As2 C13 . . . . -77.29(17) ?
Ru3 Ru2 As2 C13 . . . . 8.97(13) ?
Ru1 Ru2 As2 C13 . . . . 5.80(12) ?
C51 Ru3 P1 C38 . . . . -158.16(19) ?
C52 Ru3 P1 C38 . . . . -58.46(18) ?
C50 Ru3 P1 C38 . . . . 107.27(18) ?
Ru1 Ru3 P1 C38 . . . . 5.28(14) ?
C51 Ru3 P1 C26 . . . . -38.36(19) ?
C52 Ru3 P1 C26 . . . . 61.34(19) ?
C50 Ru3 P1 C26 . . . . -132.93(19) ?
Ru1 Ru3 P1 C26 . . . . 125.07(14) ?
C51 Ru3 P1 C32 . . . . 80.77(19) ?
C52 Ru3 P1 C32 . . . . -179.52(19) ?
C50 Ru3 P1 C32 . . . . -13.79(19) ?
Ru1 Ru3 P1 C32 . . . . -115.79(14) ?
C7 As1 C1 C6 . . . . -112.1(4) ?
C13 As1 C1 C6 . . . . -9.9(4) ?
Ru1 As1 C1 C6 . . . . 118.2(3) ?
C7 As1 C1 C2 . . . . 67.5(3) ?
C13 As1 C1 C2 . . . . 169.7(3) ?
Ru1 As1 C1 C2 . . . . -62.2(3) ?
C6 C1 C2 C3 . . . . 0.0(7) ?
As1 C1 C2 C3 . . . . -179.6(4) ?
C1 C2 C3 C4 . . . . 0.2(8) ?
C2 C3 C4 C5 . . . . -0.7(9) ?
C3 C4 C5 C6 . . . . 1.0(8) ?
C2 C1 C6 C5 . . . . 0.3(7) ?
As1 C1 C6 C5 . . . . 180.0(4) ?
C4 C5 C6 C1 . . . . -0.8(8) ?
C1 As1 C7 C12 . . . . 20.0(4) ?
C13 As1 C7 C12 . . . . -88.0(3) ?
Ru1 As1 C7 C12 . . . . 149.1(3) ?
C1 As1 C7 C8 . . . . -162.4(3) ?
C13 As1 C7 C8 . . . . 89.6(3) ?
Ru1 As1 C7 C8 . . . . -33.3(4) ?
C12 C7 C8 C9 . . . . 0.1(6) ?
As1 C7 C8 C9 . . . . -177.5(3) ?
C7 C8 C9 C10 . . . . -0.6(7) ?
C8 C9 C10 C11 . . . . 0.3(8) ?
C9 C10 C11 C12 . . . . 0.4(8) ?
C8 C7 C12 C11 . . . . 0.6(6) ?
As1 C7 C12 C11 . . . . 178.2(3) ?
C10 C11 C12 C7 . . . . -0.9(7) ?
C1 As1 C13 As2 . . . . 93.4(2) ?
C7 As1 C13 As2 . . . . -162.9(2) ?
Ru1 As1 C13 As2 . . . . -36.8(2) ?
C14 As2 C13 As1 . . . . -110.8(2) ?
C20 As2 C13 As1 . . . . 143.6(2) ?
Ru2 As2 C13 As1 . . . . 16.9(2) ?
C20 As2 C14 C19 . . . . 74.5(3) ?
C13 As2 C14 C19 . . . . -30.8(3) ?
Ru2 As2 C14 C19 . . . . -156.5(3) ?
C20 As2 C14 C15 . . . . -105.4(3) ?
C13 As2 C14 C15 . . . . 149.3(3) ?
Ru2 As2 C14 C15 . . . . 23.6(4) ?
C19 C14 C15 C16 . . . . 1.0(7) ?
As2 C14 C15 C16 . . . . -179.1(4) ?
C14 C15 C16 C17 . . . . 0.8(8) ?
C15 C16 C17 C18 . . . . -1.2(9) ?
C16 C17 C18 C19 . . . . -0.3(9) ?
C17 C18 C19 C14 . . . . 2.2(8) ?
C15 C14 C19 C18 . . . . -2.5(6) ?
As2 C14 C19 C18 . . . . 177.6(3) ?
C14 As2 C20 C25 . . . . -172.9(4) ?
C13 As2 C20 C25 . . . . -66.0(4) ?
Ru2 As2 C20 C25 . . . . 58.3(4) ?
C14 As2 C20 C21 . . . . 10.7(4) ?
C13 As2 C20 C21 . . . . 117.7(4) ?
Ru2 As2 C20 C21 . . . . -118.1(3) ?
C25 C20 C21 C22 . . . . -2.8(7) ?
As2 C20 C21 C22 . . . . 173.5(4) ?
C20 C21 C22 C23 . . . . 0.7(9) ?
C21 C22 C23 C24 . . . . 2.0(11) ?
C22 C23 C24 C25 . . . . -2.6(11) ?
C21 C20 C25 C24 . . . . 2.2(8) ?
As2 C20 C25 C24 . . . . -174.2(5) ?
C23 C24 C25 C20 . . . . 0.5(10) ?
C38 P1 C26 C31 . . . . -73.2(4) ?
C32 P1 C26 C31 . . . . 33.7(4) ?
Ru3 P1 C26 C31 . . . . 160.7(3) ?
C38 P1 C26 C27 . . . . 102.0(4) ?
C32 P1 C26 C27 . . . . -151.1(3) ?
Ru3 P1 C26 C27 . . . . -24.1(4) ?
C31 C26 C27 C28 . . . . 1.5(6) ?
P1 C26 C27 C28 . . . . -173.9(4) ?
C26 C27 C28 C29 . . . . -2.1(7) ?
C27 C28 C29 C30 . . . . 1.0(7) ?
C27 C28 C29 C53 . . . . 179.1(4) ?
C28 C29 C30 C31 . . . . 0.7(7) ?
C53 C29 C30 C31 . . . . -177.4(4) ?
C29 C30 C31 C26 . . . . -1.2(7) ?
C27 C26 C31 C30 . . . . 0.1(6) ?
P1 C26 C31 C30 . . . . 175.5(3) ?
C38 P1 C32 C33 . . . . -172.6(3) ?
C26 P1 C32 C33 . . . . 81.4(3) ?
Ru3 P1 C32 C33 . . . . -45.9(4) ?
C38 P1 C32 C37 . . . . 10.7(4) ?
C26 P1 C32 C37 . . . . -95.3(4) ?
Ru3 P1 C32 C37 . . . . 137.4(3) ?
C37 C32 C33 C34 . . . . -1.4(6) ?
P1 C32 C33 C34 . . . . -178.3(3) ?
C32 C33 C34 C35 . . . . 0.7(7) ?
C33 C34 C35 C36 . . . . 0.7(7) ?
C33 C34 C35 C54 . . . . -179.6(4) ?
C34 C35 C36 C37 . . . . -1.3(7) ?
C54 C35 C36 C37 . . . . 179.0(4) ?
C33 C32 C37 C36 . . . . 0.8(6) ?
P1 C32 C37 C36 . . . . 177.5(3) ?
C35 C36 C37 C32 . . . . 0.6(7) ?
C26 P1 C38 C43 . . . . -19.2(3) ?
C32 P1 C38 C43 . . . . -124.1(3) ?
Ru3 P1 C38 C43 . . . . 108.2(3) ?
C26 P1 C38 C39 . . . . 165.4(3) ?
C32 P1 C38 C39 . . . . 60.5(3) ?
Ru3 P1 C38 C39 . . . . -67.3(3) ?
C43 C38 C39 C40 . . . . 1.3(6) ?
P1 C38 C39 C40 . . . . 176.9(3) ?
C38 C39 C40 C41 . . . . -1.3(6) ?
C39 C40 C41 C42 . . . . 0.8(6) ?
C39 C40 C41 C55 . . . . -177.9(4) ?
C40 C41 C42 C43 . . . . -0.2(6) ?
C55 C41 C42 C43 . . . . 178.5(4) ?
C39 C38 C43 C42 . . . . -0.7(5) ?
P1 C38 C43 C42 . . . . -176.2(3) ?
C41 C42 C43 C38 . . . . 0.2(6) ?
C45 Ru1 C44 O1 . . . . -52(2) ?
As1 Ru1 C44 O1 . . . . 50(2) ?
Ru2 Ru1 C44 O1 . . . . 141(2) ?
Ru3 Ru1 C44 O1 . . . . -162(2) ?
C51 Ru3 C52 O9 . . . . 49.9(18) ?
C50 Ru3 C52 O9 . . . . -136.1(16) ?
P1 Ru3 C52 O9 . . . . -46.3(18) ?
Ru2 Ru3 C52 O9 . . . . 137.7(18) ?
Ru1 Ru3 C52 O9 . . . . -165.5(19) ?
